data_1573534
loop_
_publ_author_name
'Rodr&#xed;guez Saravia, Magdalena'
'Mart&#xed;nez, Ver&#xf3;nica'
'Vairoletti, Franco'
'Mac&#xed;as, Mario'
'Davyt, Danilo'
'Hern&#xe1;ndez Dossi, Gonzalo'
'Mahler, Graciela'

_publ_section_title
;
 Novel enantiopure &#x3b4;-thiolactones: synthesis, structural
 characterization, and reactivity studies.
;
_journal_issue 54
_journal_name_full 'RSC advances'
_journal_page_first 40287
_journal_page_last 40298
_journal_paper_doi 10.1039/d4ra07780f
_journal_volume 14
_journal_year 2024
_chemical_absolute_configuration syn
_chemical_formula_moiety 'C7 H9 N O S3'
_chemical_formula_sum 'C7 H9 N O S3'
_chemical_formula_weight 219.33
_space_group_crystal_system orthorhombic
_space_group_IT_number 19
_space_group_name_Hall 'P 2ac 2ab'
_space_group_name_H-M_alt 'P 21 21 21'
_atom_sites_solution_hydrogens geom
_atom_sites_solution_primary direct
_atom_sites_solution_secondary difmap
_audit_creation_method SHELXL-2018/3
_audit_update_record
;
2024-09-27 deposited with the CCDC.	2024-12-16 downloaded from the CCDC.
;
_cell_angle_alpha 90
_cell_angle_beta 90
_cell_angle_gamma 90
_cell_formula_units_Z 4
_cell_length_a 5.2493(7)
_cell_length_b 12.0624(18)
_cell_length_c 14.1479(16)
_cell_measurement_reflns_used 9466
_cell_measurement_temperature 298(2)
_cell_measurement_theta_max 26.59
_cell_measurement_theta_min 2.878
_cell_volume 895.8(2)
_computing_cell_refinement 'SAINT V8.38A (?, 2016)'
_computing_data_reduction 'SAINT V8.38A (?, 2016)'
_computing_molecular_graphics 'Mercury (Macrae et al., 2008)'
_computing_structure_refinement 'SHELXL-2018/3 (Sheldrick, 2018)'
_computing_structure_solution 'ShelXT (Sheldrick, 2015)'
_diffrn_ambient_temperature 298(2)
_diffrn_measured_fraction_theta_full 0.999
_diffrn_measured_fraction_theta_max 0.996
_diffrn_measurement_device_type 'Bruker D8 Venture'
_diffrn_radiation_type MoK\a
_diffrn_radiation_wavelength 0.71073
_diffrn_reflns_av_R_equivalents 0.0398
_diffrn_reflns_av_unetI/netI 0.0197
_diffrn_reflns_Laue_measured_fraction_full 0.999
_diffrn_reflns_Laue_measured_fraction_max 0.996
_diffrn_reflns_limit_h_max 6
_diffrn_reflns_limit_h_min -6
_diffrn_reflns_limit_k_max 15
_diffrn_reflns_limit_k_min -15
_diffrn_reflns_limit_l_max 17
_diffrn_reflns_limit_l_min -17
_diffrn_reflns_number 29567
_diffrn_reflns_point_group_measured_fraction_full 0.999
_diffrn_reflns_point_group_measured_fraction_max 0.993
_diffrn_reflns_theta_full 25.242
_diffrn_reflns_theta_max 26.601
_diffrn_reflns_theta_min 2.880
_exptl_absorpt_coefficient_mu 0.774
_exptl_absorpt_correction_T_max 0.941
_exptl_absorpt_correction_T_min 0.814
_exptl_absorpt_correction_type multi-scan
_exptl_absorpt_process_details 'SADABS-2016/2 (Bruker,2016/2)'
_exptl_crystal_colour colourless
_exptl_crystal_density_diffrn 1.626
_exptl_crystal_description paralellepiped
_exptl_crystal_F_000 456
_exptl_crystal_size_max 0.380
_exptl_crystal_size_mid 0.090
_exptl_crystal_size_min 0.080
_refine_diff_density_max 0.359
_refine_diff_density_min -0.273
_refine_diff_density_rms 0.073
_refine_ls_abs_structure_details
;
 Flack x determined using 676 quotients [(I+)-(I-)]/[(I+)+(I-)]
 (Parsons, Flack and Wagner, Acta Cryst. B69 (2013) 249-259).
;
_refine_ls_abs_structure_Flack 0.01(4)
_refine_ls_extinction_method none
_refine_ls_goodness_of_fit_ref 1.253
_refine_ls_hydrogen_treatment constr
_refine_ls_matrix_type full
_refine_ls_number_parameters 109
_refine_ls_number_reflns 1863
_refine_ls_number_restraints 0
_refine_ls_restrained_S_all 1.253
_refine_ls_R_factor_all 0.0405
_refine_ls_R_factor_gt 0.0381
_refine_ls_shift/su_max 0.000
_refine_ls_shift/su_mean 0.000
_refine_ls_structure_factor_coef Fsqd
_refine_ls_weighting_details 'w=1/[\s^2^(Fo^2^)+(0.0113P)^2^+1.1511P] where P=(Fo^2^+2Fc^2^)/3'
_refine_ls_weighting_scheme calc
_refine_ls_wR_factor_gt 0.0863
_refine_ls_wR_factor_ref 0.0873
_reflns_Friedel_coverage 0.669
_reflns_Friedel_fraction_full 0.998
_reflns_Friedel_fraction_max 0.987
_reflns_number_gt 1775
_reflns_number_total 1863
_reflns_threshold_expression 'I > 2\s(I)'
_cod_data_source_file d4ra07780f2.cif
_cod_data_source_block Compound_1c
_cod_depositor_comments 'Adding full bibliography for 1573533--1573534.cif.'
_cod_database_code 1573534
_shelx_shelxl_version_number 2018/3
_shelx_space_group_comment
;
The symmetry employed for this shelxl refinement is uniquely defined
by the following loop, which should always be used as a source of
symmetry information in preference to the above space-group names.
They are only intended as comments.
;
_shelx_estimated_absorpt_t_min 0.757
_shelx_estimated_absorpt_t_max 0.941

loop_
_space_group_symop_operation_xyz
'x, y, z'
'-x+1/2, -y, z+1/2'
'-x, y+1/2, -z+1/2'
'x+1/2, -y+1/2, -z'

loop_
_atom_site_label
_atom_site_type_symbol
_atom_site_fract_x
_atom_site_fract_y
_atom_site_fract_z
_atom_site_U_iso_or_equiv
_atom_site_adp_type
_atom_site_occupancy
_atom_site_site_symmetry_order
_atom_site_calc_flag
_atom_site_refinement_flags_posn
_atom_site_refinement_flags_adp
_atom_site_refinement_flags_occupancy
_atom_site_disorder_assembly
_atom_site_disorder_group
S10 S 0.2202(2) 0.67081(10) 0.70466(11) 0.0472(3) Uani 1 1 d . . . . .
N1 N 0.6015(6) 0.4890(3) 0.6279(2) 0.0243(7) Uani 1 1 d . . . . .
O1 O 0.1588(6) 0.6712(3) 0.5232(3) 0.0558(11) Uani 1 1 d . . . . .
C9 C 0.3007(8) 0.6446(3) 0.5857(4) 0.0354(11) Uani 1 1 d . . . . .
C8 C 0.5616(8) 0.5906(3) 0.5714(3) 0.0279(9) Uani 1 1 d . . . . .
H8 H 0.692595 0.644489 0.589369 0.034 Uiso 1 1 calc R U . . .
S6 S 0.4857(3) 0.41760(12) 0.45774(9) 0.0553(4) Uani 1 1 d . . . . .
C7 C 0.6080(10) 0.5570(4) 0.4705(3) 0.0432(12) Uani 1 1 d . . . . .
H7A H 0.788727 0.558841 0.456350 0.052 Uiso 1 1 calc R U . . .
H7B H 0.520618 0.606983 0.427724 0.052 Uiso 1 1 calc R U . . .
S3 S 0.2636(3) 0.39872(10) 0.74930(9) 0.0430(3) Uani 1 1 d . . . . .
C5 C 0.4841(9) 0.3919(3) 0.5838(3) 0.0320(9) Uani 1 1 d . . . . .
H5 H 0.588003 0.326337 0.597380 0.038 Uiso 1 1 calc R U . . .
C4 C 0.2178(10) 0.3753(4) 0.6251(3) 0.0383(11) Uani 1 1 d . . . . .
H4A H 0.156180 0.300821 0.613210 0.046 Uiso 1 1 calc R U . . .
H4B H 0.097982 0.428204 0.598741 0.046 Uiso 1 1 calc R U . . .
C2 C 0.5401(8) 0.4925(3) 0.7282(3) 0.0304(9) Uani 1 1 d . . . . .
H2 H 0.686244 0.463030 0.763207 0.036 Uiso 1 1 calc R U . . .
C11 C 0.4911(9) 0.6090(4) 0.7625(3) 0.0384(10) Uani 1 1 d . . . . .
H11A H 0.640792 0.654101 0.750810 0.046 Uiso 1 1 calc R U . . .
H11B H 0.461612 0.607646 0.830213 0.046 Uiso 1 1 calc R U . . .

loop_
_atom_site_aniso_label
_atom_site_aniso_U_11
_atom_site_aniso_U_22
_atom_site_aniso_U_33
_atom_site_aniso_U_23
_atom_site_aniso_U_13
_atom_site_aniso_U_12
S10 0.0308(6) 0.0363(6) 0.0745(9) -0.0129(6) 0.0072(6) 0.0085(5)
N1 0.0226(17) 0.0269(17) 0.0234(17) -0.0009(13) -0.0038(13) 0.0025(14)
O1 0.0350(18) 0.050(2) 0.083(3) 0.024(2) -0.0217(19) 0.0017(18)
C9 0.023(2) 0.0221(19) 0.061(3) 0.0084(19) -0.007(2) -0.0041(17)
C8 0.023(2) 0.028(2) 0.032(2) 0.0046(17) -0.0050(16) -0.0046(18)
S6 0.0805(10) 0.0540(8) 0.0313(6) -0.0140(6) -0.0022(7) -0.0091(8)
C7 0.041(3) 0.054(3) 0.035(3) 0.003(2) -0.002(2) -0.011(2)
S3 0.0461(7) 0.0379(6) 0.0448(6) 0.0046(5) 0.0139(6) -0.0045(6)
C5 0.037(2) 0.026(2) 0.032(2) -0.0052(17) 0.002(2) 0.005(2)
C4 0.036(2) 0.030(2) 0.048(3) -0.0031(19) -0.003(2) -0.008(2)
C2 0.0243(19) 0.038(2) 0.029(2) 0.0016(17) -0.0013(17) 0.0044(18)
C11 0.033(2) 0.045(2) 0.038(2) -0.013(2) 0.001(2) -0.002(2)

loop_
_atom_type_symbol
_atom_type_description
_atom_type_scat_dispersion_real
_atom_type_scat_dispersion_imag
_atom_type_scat_source
C C 0.0033 0.0016 'International Tables Vol C Tables 4.2.6.8 and 6.1.1.4'
H H 0.0000 0.0000 'International Tables Vol C Tables 4.2.6.8 and 6.1.1.4'
N N 0.0061 0.0033 'International Tables Vol C Tables 4.2.6.8 and 6.1.1.4'
O O 0.0106 0.0060 'International Tables Vol C Tables 4.2.6.8 and 6.1.1.4'
S S 0.1246 0.1234 'International Tables Vol C Tables 4.2.6.8 and 6.1.1.4'

loop_
_geom_angle_atom_site_label_1
_geom_angle_atom_site_label_2
_geom_angle_atom_site_label_3
_geom_angle
_geom_angle_site_symmetry_1
_geom_angle_site_symmetry_3
_geom_angle_publ_flag
C9 S10 C11 99.8(2) . . ?
C2 N1 C5 110.2(3) . . ?
C2 N1 C8 118.1(3) . . ?
C5 N1 C8 111.9(3) . . ?
O1 C9 C8 124.9(5) . . ?
O1 C9 S10 120.5(4) . . ?
C8 C9 S10 114.6(3) . . ?
N1 C8 C7 105.5(4) . . ?
N1 C8 C9 114.2(3) . . ?
C7 C8 C9 112.7(4) . . ?
N1 C8 H8 108.1 . . ?
C7 C8 H8 108.1 . . ?
C9 C8 H8 108.1 . . ?
C7 S6 C5 93.6(2) . . ?
C8 C7 S6 106.7(3) . . ?
C8 C7 H7A 110.4 . . ?
S6 C7 H7A 110.4 . . ?
C8 C7 H7B 110.4 . . ?
S6 C7 H7B 110.4 . . ?
H7A C7 H7B 108.6 . . ?
C4 S3 C2 92.5(2) . . ?
N1 C5 C4 109.1(3) . . ?
N1 C5 S6 106.3(3) . . ?
C4 C5 S6 113.8(3) . . ?
N1 C5 H5 109.2 . . ?
C4 C5 H5 109.2 . . ?
S6 C5 H5 109.2 . . ?
C5 C4 S3 103.3(3) . . ?
C5 C4 H4A 111.1 . . ?
S3 C4 H4A 111.1 . . ?
C5 C4 H4B 111.1 . . ?
S3 C4 H4B 111.1 . . ?
H4A C4 H4B 109.1 . . ?
N1 C2 C11 112.3(3) . . ?
N1 C2 S3 108.1(3) . . ?
C11 C2 S3 112.4(3) . . ?
N1 C2 H2 108.0 . . ?
C11 C2 H2 108.0 . . ?
S3 C2 H2 108.0 . . ?
C2 C11 S10 111.9(3) . . ?
C2 C11 H11A 109.2 . . ?
S10 C11 H11A 109.2 . . ?
C2 C11 H11B 109.2 . . ?
S10 C11 H11B 109.2 . . ?
H11A C11 H11B 107.9 . . ?

loop_
_geom_bond_atom_site_label_1
_geom_bond_atom_site_label_2
_geom_bond_distance
_geom_bond_site_symmetry_2
_geom_bond_publ_flag
S10 C9 1.764(5) . ?
S10 C11 1.803(5) . ?
N1 C2 1.456(5) . ?
N1 C5 1.462(5) . ?
N1 C8 1.478(5) . ?
O1 C9 1.200(5) . ?
C9 C8 1.530(6) . ?
C8 C7 1.504(6) . ?
C8 H8 0.9800 . ?
S6 C7 1.808(5) . ?
S6 C5 1.810(4) . ?
C7 H7A 0.9700 . ?
C7 H7B 0.9700 . ?
S3 C4 1.796(5) . ?
S3 C2 1.864(5) . ?
C5 C4 1.529(7) . ?
C5 H5 0.9800 . ?
C4 H4A 0.9700 . ?
C4 H4B 0.9700 . ?
C2 C11 1.509(6) . ?
C2 H2 0.9800 . ?
C11 H11A 0.9700 . ?
C11 H11B 0.9700 . ?

loop_
_geom_torsion_atom_site_label_1
_geom_torsion_atom_site_label_2
_geom_torsion_atom_site_label_3
_geom_torsion_atom_site_label_4
_geom_torsion
_geom_torsion_site_symmetry_1
_geom_torsion_site_symmetry_2
_geom_torsion_site_symmetry_3
_geom_torsion_site_symmetry_4
_geom_torsion_publ_flag
C11 S10 C9 O1 177.7(4) . . . . ?
C11 S10 C9 C8 -4.1(3) . . . . ?
C2 N1 C8 C7 -172.8(3) . . . . ?
C5 N1 C8 C7 -43.2(5) . . . . ?
C2 N1 C8 C9 -48.6(5) . . . . ?
C5 N1 C8 C9 81.0(4) . . . . ?
O1 C9 C8 N1 -129.3(4) . . . . ?
S10 C9 C8 N1 52.6(4) . . . . ?
O1 C9 C8 C7 -9.0(6) . . . . ?
S10 C9 C8 C7 172.8(3) . . . . ?
N1 C8 C7 S6 36.4(4) . . . . ?
C9 C8 C7 S6 -88.8(4) . . . . ?
C5 S6 C7 C8 -18.2(4) . . . . ?
C2 N1 C5 C4 39.5(5) . . . . ?
C8 N1 C5 C4 -94.1(4) . . . . ?
C2 N1 C5 S6 162.6(3) . . . . ?
C8 N1 C5 S6 29.0(4) . . . . ?
C7 S6 C5 N1 -5.3(3) . . . . ?
C7 S6 C5 C4 114.8(3) . . . . ?
N1 C5 C4 S3 -42.8(4) . . . . ?
S6 C5 C4 S3 -161.3(2) . . . . ?
C2 S3 C4 C5 27.4(3) . . . . ?
C5 N1 C2 C11 -141.5(4) . . . . ?
C8 N1 C2 C11 -11.1(5) . . . . ?
C5 N1 C2 S3 -17.0(4) . . . . ?
C8 N1 C2 S3 113.4(3) . . . . ?
C4 S3 C2 N1 -7.3(3) . . . . ?
C4 S3 C2 C11 117.2(3) . . . . ?
N1 C2 C11 S10 62.4(4) . . . . ?
S3 C2 C11 S10 -59.7(4) . . . . ?
C9 S10 C11 C2 -50.8(4) . . . . ?
